data_4308080
loop_
_publ_author_name
'Dong-Rong Xiao'
'Yang-Guang Li'
'En-Bo Wang'
'Lin-Lin Fan'
'Hai-Yan An'
'Zhong-Min Su'
'Lin Xu'

_publ_section_title
;
Exceptional Self-Penetrating Networks Containing Unprecedented
Quintuple-Stranded Molecular Braid, 9-Fold Meso Helices, and 17-Fold
Interwoven Helices
;
_journal_name_full 'Inorganic Chemistry'
_journal_page_first 4158
_journal_page_last 4166
_journal_paper_doi 10.1021/ic070054a
_journal_volume 46
_journal_year 2007
_chemical_formula_sum 'C38 H32 Cd2 N2 O16 S2'
_chemical_formula_weight 1061.58
_chemical_name_systematic
; 
 ? 
;
_space_group_IT_number 15
_symmetry_cell_setting monoclinic
_symmetry_space_group_name_Hall '-C 2yc'
_symmetry_space_group_name_H-M 'C 1 2/c 1'
_atom_sites_solution_hydrogens geom
_atom_sites_solution_primary direct
_atom_sites_solution_secondary difmap
_audit_creation_method SHELXL-97
_cell_angle_alpha 90.00
_cell_angle_beta 100.90(3)
_cell_angle_gamma 90.00
_cell_formula_units_Z 4
_cell_length_a 19.144(4)
_cell_length_b 9.934(2)
_cell_length_c 21.129(4)
_cell_measurement_reflns_used 18766
_cell_measurement_temperature 293(2)
_cell_measurement_theta_max 27.49
_cell_measurement_theta_min 3.17
_cell_volume 3945.7(14)
_computing_cell_refinement 'RAPID AUTO'
_computing_data_collection 'RAPID AUTO'
_computing_data_reduction 'RAPID AUTO'
_computing_molecular_graphics 'Bruker SHELXTL'
_computing_publication_material 'Bruker SHELXTL'
_computing_structure_refinement 'SHELXL-97 (Sheldrick, 1997)'
_computing_structure_solution 'SHELXS-97 (Sheldrick, 1990)'
_diffrn_ambient_temperature 293(2)
_diffrn_detector_area_resol_mean '100x100 microns'
_diffrn_measured_fraction_theta_full 0.996
_diffrn_measured_fraction_theta_max 0.996
_diffrn_measurement_device_type 'Rigaku RAXIS RAPID IP'
_diffrn_measurement_method Oscillation
_diffrn_radiation_monochromator graphite
_diffrn_radiation_source 'fine-focus sealed tube'
_diffrn_radiation_type MoK\a
_diffrn_radiation_wavelength 0.71073
_diffrn_reflns_av_R_equivalents 0.0348
_diffrn_reflns_av_sigmaI/netI 0.0269
_diffrn_reflns_limit_h_max 24
_diffrn_reflns_limit_h_min -22
_diffrn_reflns_limit_k_max 12
_diffrn_reflns_limit_k_min -12
_diffrn_reflns_limit_l_max 27
_diffrn_reflns_limit_l_min -27
_diffrn_reflns_number 18766
_diffrn_reflns_theta_full 27.49
_diffrn_reflns_theta_max 27.49
_diffrn_reflns_theta_min 3.17
_diffrn_standards_decay_% 0
_diffrn_standards_interval_count 0
_diffrn_standards_interval_time .
_diffrn_standards_number 0
_exptl_absorpt_coefficient_mu 1.261
_exptl_absorpt_correction_T_max 0.5537
_exptl_absorpt_correction_T_min 0.5122
_exptl_absorpt_correction_type empirical
_exptl_absorpt_process_details 'ABSCOR by T.Higashi    8 March, 1995'
_exptl_crystal_colour yellow
_exptl_crystal_density_diffrn 1.787
_exptl_crystal_density_method 'not measured'
_exptl_crystal_description block
_exptl_crystal_F_000 2120
_exptl_crystal_size_max 0.54
_exptl_crystal_size_mid 0.51
_exptl_crystal_size_min 0.47
_refine_diff_density_max 0.630
_refine_diff_density_min -0.414
_refine_diff_density_rms 0.072
_refine_ls_extinction_method none
_refine_ls_goodness_of_fit_ref 1.077
_refine_ls_hydrogen_treatment mixed
_refine_ls_matrix_type full
_refine_ls_number_parameters 287
_refine_ls_number_reflns 4499
_refine_ls_number_restraints 18
_refine_ls_restrained_S_all 1.075
_refine_ls_R_factor_all 0.0280
_refine_ls_R_factor_gt 0.0239
_refine_ls_shift/su_max 0.002
_refine_ls_shift/su_mean 0.000
_refine_ls_structure_factor_coef Fsqd
_refine_ls_weighting_details 'calc w=1/[\s^2^(Fo^2^)+(0.0480P)^2^+0.0000P] where P=(Fo^2^+2Fc^2^)/3'
_refine_ls_weighting_scheme calc
_refine_ls_wR_factor_gt 0.0688
_refine_ls_wR_factor_ref 0.0709
_reflns_number_gt 4067
_reflns_number_total 4499
_reflns_threshold_expression >2sigma(I)
_cod_data_source_file ic070054a-file004.cif
_cod_data_source_block x16a
_cod_original_cell_volume 3945.9(14)
_cod_database_code 4308080

loop_
_symmetry_equiv_pos_as_xyz
'x, y, z'
'-x, y, -z+1/2'
'x+1/2, y+1/2, z'
'-x+1/2, y+1/2, -z+1/2'
'-x, -y, -z'
'x, -y, z-1/2'
'-x+1/2, -y+1/2, -z'
'x+1/2, -y+1/2, z-1/2'

loop_
_atom_site_label
_atom_site_type_symbol
_atom_site_fract_x
_atom_site_fract_y
_atom_site_fract_z
_atom_site_U_iso_or_equiv
_atom_site_adp_type
_atom_site_occupancy
_atom_site_symmetry_multiplicity
_atom_site_calc_flag
_atom_site_refinement_flags
_atom_site_disorder_assembly
_atom_site_disorder_group
Cd1 Cd -0.031299(7) 0.703895(12) 0.515942(6) 0.02562(7) Uani 1 1 d . . .
S1 S 0.25903(2) 1.03577(4) 0.84776(2) 0.02814(11) Uani 1 1 d . . .
O1 O 0.05731(8) 0.87623(14) 0.56071(7) 0.0352(3) Uani 1 1 d . . .
O2 O 0.01667(9) 0.72786(15) 0.62254(8) 0.0400(4) Uani 1 1 d . . .
OW1 O -0.10305(9) 0.89763(15) 0.50378(8) 0.0380(3) Uani 1 1 d DU . .
HW1A H -0.0841(12) 0.956(2) 0.4852(11) 0.056(9) Uiso 1 1 d D . .
HW1B H -0.1432(8) 0.878(3) 0.4832(12) 0.060(9) Uiso 1 1 d D . .
OW2 O 0.26534(9) 0.66036(17) 0.93610(10) 0.0511(4) Uani 1 1 d DU . .
HW2A H 0.2709(13) 0.7423(12) 0.9302(15) 0.064(9) Uiso 1 1 d D . .
HW2B H 0.2240(8) 0.645(2) 0.9414(15) 0.063(9) Uiso 1 1 d D . .
O3 O 0.07155(8) 1.44992(18) 1.00506(8) 0.0484(4) Uani 1 1 d . . .
O4 O 0.12435(9) 1.59745(15) 0.95194(8) 0.0435(4) Uani 1 1 d . . .
O5 O 0.27329(8) 0.92834(14) 0.89406(8) 0.0408(3) Uani 1 1 d . . .
O6 O 0.31711(7) 1.09501(15) 0.82343(8) 0.0389(3) Uani 1 1 d . . .
N1 N -0.02888(9) 0.71952(15) 0.40959(8) 0.0256(3) Uani 1 1 d . . .
C1 C 0.10377(10) 0.88264(18) 0.67402(9) 0.0284(4) Uani 1 1 d . . .
C2 C 0.10131(11) 0.8316(2) 0.73483(10) 0.0333(4) Uani 1 1 d . . .
H2A H 0.0684 0.7651 0.7393 0.040 Uiso 1 1 calc R . .
C3 C 0.14736(11) 0.87872(19) 0.78876(10) 0.0341(4) Uani 1 1 d . . .
H3A H 0.1457 0.8446 0.8294 0.041 Uiso 1 1 calc R . .
C4 C 0.19640(10) 0.97845(18) 0.78100(9) 0.0277(4) Uani 1 1 d . . .
C5 C 0.19833(11) 1.0319(2) 0.72084(10) 0.0335(4) Uani 1 1 d . . .
H5A H 0.2307 1.0994 0.7163 0.040 Uiso 1 1 calc R . .
C6 C 0.15156(11) 0.9840(2) 0.66756(10) 0.0343(4) Uani 1 1 d . . .
H6A H 0.1522 1.0201 0.6271 0.041 Uiso 1 1 calc R . .
C7 C 0.21451(9) 1.16439(18) 0.88234(9) 0.0260(4) Uani 1 1 d . . .
C8 C 0.19235(10) 1.14008(19) 0.93993(9) 0.0308(4) Uani 1 1 d . . .
H8A H 0.1996 1.0564 0.9599 0.037 Uiso 1 1 calc R . .
C9 C 0.15919(10) 1.2425(2) 0.96727(10) 0.0333(4) Uani 1 1 d . . .
H9A H 0.1435 1.2275 1.0057 0.040 Uiso 1 1 calc R . .
C10 C 0.14918(10) 1.36700(19) 0.93779(10) 0.0308(4) Uani 1 1 d . . .
C11 C 0.17166(12) 1.38917(19) 0.87972(10) 0.0348(4) Uani 1 1 d . . .
H11A H 0.1648 1.4730 0.8599 0.042 Uiso 1 1 calc R . .
C12 C 0.20392(12) 1.28778(18) 0.85158(10) 0.0336(4) Uani 1 1 d . . .
H12A H 0.2184 1.3018 0.8125 0.040 Uiso 1 1 calc R . .
C13 C 0.05592(11) 0.8255(2) 0.61544(10) 0.0317(4) Uani 1 1 d . . .
C14 C 0.11283(10) 1.4780(2) 0.96747(10) 0.0372(5) Uani 1 1 d . . .
C15 C -0.04610(11) 0.6134(2) 0.37105(9) 0.0309(4) Uani 1 1 d . . .
H15A H -0.0656 0.5381 0.3873 0.037 Uiso 1 1 calc R . .
C16 C -0.03614(12) 0.61078(19) 0.30822(9) 0.0336(4) Uani 1 1 d . . .
H16A H -0.0491 0.5354 0.2826 0.040 Uiso 1 1 calc R . .
C17 C -0.00638(10) 0.72259(18) 0.28346(9) 0.0257(4) Uani 1 1 d . . .
C18 C 0.01097(10) 0.83298(19) 0.32329(9) 0.0276(4) Uani 1 1 d . . .
H18A H 0.0300 0.9099 0.3081 0.033 Uiso 1 1 calc R . .
C19 C -0.00034(11) 0.82743(19) 0.38574(9) 0.0277(4) Uani 1 1 d . . .
H19A H 0.0123 0.9014 0.4125 0.033 Uiso 1 1 calc R . .

loop_
_atom_site_aniso_label
_atom_site_aniso_U_11
_atom_site_aniso_U_22
_atom_site_aniso_U_33
_atom_site_aniso_U_23
_atom_site_aniso_U_13
_atom_site_aniso_U_12
Cd1 0.03107(10) 0.02672(9) 0.01981(9) 0.00114(4) 0.00667(6) -0.00049(5)
S1 0.0251(2) 0.0237(2) 0.0342(2) -0.00314(18) 0.00198(18) 0.00056(16)
O1 0.0398(8) 0.0345(7) 0.0310(7) -0.0044(6) 0.0060(6) -0.0021(6)
O2 0.0418(9) 0.0393(8) 0.0350(8) -0.0014(6) -0.0023(7) -0.0115(6)
OW1 0.0421(9) 0.0287(7) 0.0446(9) -0.0004(6) 0.0115(7) 0.0048(6)
OW2 0.0423(10) 0.0311(8) 0.0798(13) 0.0000(9) 0.0116(9) 0.0019(7)
O3 0.0312(8) 0.0622(10) 0.0534(10) -0.0322(8) 0.0122(7) -0.0076(7)
O4 0.0428(9) 0.0369(8) 0.0484(9) -0.0115(7) 0.0020(7) 0.0122(6)
O5 0.0430(8) 0.0296(7) 0.0448(8) 0.0033(6) -0.0048(7) 0.0051(6)
O6 0.0256(7) 0.0421(8) 0.0498(9) -0.0068(7) 0.0089(6) -0.0032(6)
N1 0.0267(8) 0.0287(8) 0.0218(7) 0.0021(6) 0.0052(6) 0.0049(6)
C1 0.0275(9) 0.0248(8) 0.0324(9) -0.0059(7) 0.0042(7) 0.0023(7)
C2 0.0338(10) 0.0275(9) 0.0377(11) -0.0022(8) 0.0042(8) -0.0067(8)
C3 0.0387(11) 0.0297(10) 0.0328(10) -0.0005(8) 0.0042(8) -0.0051(8)
C4 0.0280(9) 0.0236(8) 0.0311(9) -0.0066(7) 0.0049(7) 0.0018(7)
C5 0.0335(10) 0.0315(10) 0.0358(10) -0.0014(8) 0.0073(8) -0.0056(8)
C6 0.0339(10) 0.0374(10) 0.0316(10) -0.0007(8) 0.0062(8) -0.0028(8)
C7 0.0237(9) 0.0237(8) 0.0299(9) -0.0044(7) 0.0028(7) -0.0031(7)
C8 0.0320(10) 0.0269(9) 0.0337(10) 0.0030(8) 0.0069(8) -0.0037(7)
C9 0.0286(10) 0.0414(11) 0.0313(10) -0.0035(9) 0.0093(8) -0.0057(8)
C10 0.0239(9) 0.0336(10) 0.0335(10) -0.0080(8) 0.0017(7) -0.0015(7)
C11 0.0451(12) 0.0237(9) 0.0355(10) -0.0007(8) 0.0075(9) 0.0011(8)
C12 0.0452(12) 0.0278(10) 0.0296(10) -0.0006(7) 0.0119(9) -0.0008(8)
C13 0.0293(10) 0.0295(9) 0.0350(10) -0.0060(8) 0.0022(8) 0.0033(7)
C14 0.0237(9) 0.0454(12) 0.0380(11) -0.0189(9) -0.0057(8) 0.0026(8)
C15 0.0363(10) 0.0322(10) 0.0242(9) 0.0029(7) 0.0054(8) -0.0045(8)
C16 0.0465(12) 0.0295(10) 0.0252(9) -0.0027(7) 0.0079(8) -0.0098(8)
C17 0.0291(9) 0.0276(9) 0.0210(9) 0.0011(7) 0.0060(7) 0.0014(7)
C18 0.0325(10) 0.0242(8) 0.0270(9) 0.0023(7) 0.0079(8) 0.0009(7)
C19 0.0352(10) 0.0240(8) 0.0240(9) -0.0012(7) 0.0057(8) 0.0032(7)

loop_
_atom_type_symbol
_atom_type_description
_atom_type_scat_dispersion_real
_atom_type_scat_dispersion_imag
_atom_type_scat_source
C C 0.0033 0.0016 'International Tables Vol C Tables 4.2.6.8 and 6.1.1.4'
H H 0.0000 0.0000 'International Tables Vol C Tables 4.2.6.8 and 6.1.1.4'
N N 0.0061 0.0033 'International Tables Vol C Tables 4.2.6.8 and 6.1.1.4'
O O 0.0106 0.0060 'International Tables Vol C Tables 4.2.6.8 and 6.1.1.4'
S S 0.1246 0.1234 'International Tables Vol C Tables 4.2.6.8 and 6.1.1.4'
Cd Cd -0.8075 1.2024 'International Tables Vol C Tables 4.2.6.8 and 6.1.1.4'

loop_
_geom_angle_atom_site_label_1
_geom_angle_atom_site_label_2
_geom_angle_atom_site_label_3
_geom_angle
_geom_angle_site_symmetry_1
_geom_angle_site_symmetry_3
_geom_angle_publ_flag
N1 Cd1 O2 153.49(6) . . ?
N1 Cd1 O4 119.41(6) . 2_546 ?
O2 Cd1 O4 86.90(6) . 2_546 ?
N1 Cd1 OW1 87.51(6) . . ?
O2 Cd1 OW1 98.08(6) . . ?
O4 Cd1 OW1 86.51(6) 2_546 . ?
N1 Cd1 O1 101.04(6) . . ?
O2 Cd1 O1 55.21(5) . . ?
O4 Cd1 O1 136.52(6) 2_546 . ?
OW1 Cd1 O1 79.58(6) . . ?
N1 Cd1 O3 77.83(6) . 6_575 ?
O2 Cd1 O3 88.73(6) . 6_575 ?
O4 Cd1 O3 114.24(6) 2_546 6_575 ?
OW1 Cd1 O3 158.58(5) . 6_575 ?
O1 Cd1 O3 87.91(6) . 6_575 ?
N1 Cd1 C13 127.95(7) . . ?
O2 Cd1 C13 27.41(6) . . ?
O4 Cd1 C13 112.15(7) 2_546 . ?
OW1 Cd1 C13 88.93(6) . . ?
O1 Cd1 C13 27.81(6) . . ?
O3 Cd1 C13 87.94(6) 6_575 . ?
O6 S1 O5 119.15(10) . . ?
O6 S1 C4 107.53(9) . . ?
O5 S1 C4 108.50(9) . . ?
O6 S1 C7 108.54(9) . . ?
O5 S1 C7 107.42(10) . . ?
C4 S1 C7 104.81(9) . . ?
C13 O1 Cd1 86.71(12) . . ?
C13 O2 Cd1 95.81(13) . . ?
Cd1 OW1 HW1A 109.4(19) . . ?
Cd1 OW1 HW1B 109(2) . . ?
HW1A OW1 HW1B 111.4(16) . . ?
HW2A OW2 HW2B 110.8(16) . . ?
C14 O3 Cd1 141.70(13) . 6_576 ?
C14 O4 Cd1 100.00(14) . 2_566 ?
C15 N1 C19 118.20(17) . . ?
C15 N1 Cd1 120.18(12) . . ?
C19 N1 Cd1 120.89(12) . . ?
C6 C1 C2 119.65(18) . . ?
C6 C1 C13 120.26(18) . . ?
C2 C1 C13 120.07(18) . . ?
C3 C2 C1 120.67(19) . . ?
C3 C2 H2A 119.7 . . ?
C1 C2 H2A 119.7 . . ?
C2 C3 C4 118.76(19) . . ?
C2 C3 H3A 120.6 . . ?
C4 C3 H3A 120.6 . . ?
C5 C4 C3 121.04(18) . . ?
C5 C4 S1 118.57(14) . . ?
C3 C4 S1 120.37(15) . . ?
C6 C5 C4 119.30(18) . . ?
C6 C5 H5A 120.4 . . ?
C4 C5 H5A 120.4 . . ?
C5 C6 C1 120.55(19) . . ?
C5 C6 H6A 119.7 . . ?
C1 C6 H6A 119.7 . . ?
C8 C7 C12 121.70(18) . . ?
C8 C7 S1 119.28(15) . . ?
C12 C7 S1 119.02(16) . . ?
C9 C8 C7 118.72(18) . . ?
C9 C8 H8A 120.6 . . ?
C7 C8 H8A 120.6 . . ?
C10 C9 C8 120.40(19) . . ?
C10 C9 H9A 119.8 . . ?
C8 C9 H9A 119.8 . . ?
C9 C10 C11 119.95(18) . . ?
C9 C10 C14 120.29(19) . . ?
C11 C10 C14 119.75(19) . . ?
C12 C11 C10 120.29(19) . . ?
C12 C11 H11A 119.9 . . ?
C10 C11 H11A 119.9 . . ?
C11 C12 C7 118.9(2) . . ?
C11 C12 H12A 120.5 . . ?
C7 C12 H12A 120.5 . . ?
O2 C13 O1 122.27(19) . . ?
O2 C13 C1 118.60(19) . . ?
O1 C13 C1 119.12(18) . . ?
O2 C13 Cd1 56.78(11) . . ?
O1 C13 Cd1 65.49(11) . . ?
C1 C13 Cd1 175.15(15) . . ?
O3 C14 O4 122.44(19) . . ?
O3 C14 C10 119.9(2) . . ?
O4 C14 C10 117.6(2) . . ?
N1 C15 C16 122.66(18) . . ?
N1 C15 H15A 118.7 . . ?
C16 C15 H15A 118.7 . . ?
C15 C16 C17 119.20(18) . . ?
C15 C16 H16A 120.4 . . ?
C17 C16 H16A 120.4 . . ?
C18 C17 C16 118.11(18) . . ?
C18 C17 C17 121.13(13) . 2 ?
C16 C17 C17 120.76(13) . 2 ?
C19 C18 C17 119.17(18) . . ?
C19 C18 H18A 120.4 . . ?
C17 C18 H18A 120.4 . . ?
N1 C19 C18 122.65(18) . . ?
N1 C19 H19A 118.7 . . ?
C18 C19 H19A 118.7 . . ?

loop_
_geom_bond_atom_site_label_1
_geom_bond_atom_site_label_2
_geom_bond_distance
_geom_bond_site_symmetry_2
_geom_bond_publ_flag
Cd1 N1 2.2617(16) . ?
Cd1 O2 2.2783(16) . ?
Cd1 O4 2.2824(16) 2_546 ?
Cd1 OW1 2.3502(15) . ?
Cd1 O1 2.4692(15) . ?
Cd1 O3 2.5368(17) 6_575 ?
Cd1 C13 2.709(2) . ?
S1 O6 1.4364(16) . ?
S1 O5 1.4387(15) . ?
S1 C4 1.764(2) . ?
S1 C7 1.7687(19) . ?
O1 C13 1.266(3) . ?
O2 C13 1.254(3) . ?
OW1 HW1A 0.825(9) . ?
OW1 HW1B 0.833(9) . ?
OW2 HW2A 0.834(10) . ?
OW2 HW2B 0.834(10) . ?
O3 C14 1.253(3) . ?
O3 Cd1 2.5368(16) 6_576 ?
O4 C14 1.262(3) . ?
O4 Cd1 2.2824(16) 2_566 ?
N1 C15 1.335(2) . ?
N1 C19 1.344(3) . ?
C1 C6 1.384(3) . ?
C1 C2 1.390(3) . ?
C1 C13 1.505(3) . ?
C2 C3 1.384(3) . ?
C2 H2A 0.9300 . ?
C3 C4 1.396(3) . ?
C3 H3A 0.9300 . ?
C4 C5 1.385(3) . ?
C5 C6 1.384(3) . ?
C5 H5A 0.9300 . ?
C6 H6A 0.9300 . ?
C7 C8 1.384(3) . ?
C7 C12 1.384(3) . ?
C8 C9 1.382(3) . ?
C8 H8A 0.9300 . ?
C9 C10 1.382(3) . ?
C9 H9A 0.9300 . ?
C10 C11 1.392(3) . ?
C10 C14 1.503(3) . ?
C11 C12 1.374(3) . ?
C11 H11A 0.9300 . ?
C12 H12A 0.9300 . ?
C15 C16 1.377(3) . ?
C15 H15A 0.9300 . ?
C16 C17 1.395(3) . ?
C16 H16A 0.9300 . ?
C17 C18 1.384(3) . ?
C17 C17 1.480(4) 2 ?
C18 C19 1.378(3) . ?
C18 H18A 0.9300 . ?
C19 H19A 0.9300 . ?
